data_7051179
loop_
_publ_author_name
'R. Lescouezec'
'G. Marinescu'
'M. C. Munoz'
'D. Luneau'
'M. Andruh'
'F. Lloret'
'J. Faus'
'M. Julve'
'J. A. Mata'
'R. Llusar'
'J. Cano'

_journal_name_full 'New Journal of Chemistry'
_journal_paper_doi 10.1039/b104469a
_journal_year 2001
_chemical_formula_moiety 'Rad[Cr(dpa)(ox)2] . H2O'
_chemical_formula_sum 'C27 H30 Cr N6 O11'
_chemical_formula_weight 666.57
_space_group_IT_number 15
_symmetry_cell_setting monoclinic
_symmetry_space_group_name_Hall '-C 2yc'
_symmetry_space_group_name_H-M 'C 1 2/c 1'
_cell_angle_alpha 90.00
_cell_angle_beta 110.18(3)
_cell_angle_gamma 90.00
_cell_formula_units_Z 8
_cell_length_a 21.999(8)
_cell_length_b 16.248(4)
_cell_length_c 17.111(4)
_cell_measurement_temperature 298(2)
_cell_volume 5741(3)
_diffrn_ambient_temperature 298(2)
_exptl_crystal_density_diffrn 1.543
_cod_depositor_comments
;
The following automatic conversions were performed:
'_symmetry_cell_setting' value 'Monoclinic' changed to 'monoclinic'
according to '/home/saulius/struct/CIF-dictionaries/cif_core.dic'
dictionary named 'cif_core.dic' version 2.4.1 from 2010-06-29.

Automatic conversion script
Id: cif_fix_enum 1527 2010-12-29 10:47:43Z saulius 
;
_cod_original_sg_symbol_H-M 'C 2/c'
_cod_database_code 7051179

loop_
_symmetry_equiv_pos_as_xyz
'x, y, z'
'-x, y, -z+1/2'
'x+1/2, y+1/2, z'
'-x+1/2, y+1/2, -z+1/2'
'-x, -y, -z'
'x, -y, z-1/2'
'-x+1/2, -y+1/2, -z'
'x+1/2, -y+1/2, z-1/2'

loop_
_atom_site_label
_atom_site_type_symbol
_atom_site_fract_x
_atom_site_fract_y
_atom_site_fract_z
_atom_site_U_iso_or_equiv
_atom_site_adp_type
_atom_site_occupancy
_atom_site_symmetry_multiplicity
_atom_site_calc_flag
_atom_site_refinement_flags
_atom_site_disorder_assembly
_atom_site_disorder_group
Cr Cr 0.66674(2) 0.42689(3) 0.93000(3) 0.03024(15) Uani 1 1 d . . .
O1 O 0.71543(10) 0.52940(12) 0.94865(13) 0.0396(5) Uani 1 1 d . . .
O2 O 0.80983(13) 0.57867(15) 0.94891(19) 0.0643(7) Uani 1 1 d . . .
O3 O 0.74914(10) 0.37864(12) 0.93332(13) 0.0385(5) Uani 1 1 d . . .
O4 O 0.85045(11) 0.41600(14) 0.94883(16) 0.0551(6) Uani 1 1 d . . .
O5 O 0.64126(10) 0.43900(11) 0.80793(12) 0.0363(5) Uani 1 1 d . . .
O6 O 0.61803(12) 0.35971(13) 0.69537(13) 0.0494(6) Uani 1 1 d . . .
O7 O 0.62130(10) 0.32125(12) 0.89735(12) 0.0362(5) Uani 1 1 d . . .
O8 O 0.58662(13) 0.23594(14) 0.78905(15) 0.0575(7) Uani 1 1 d . . .
N1 N 0.68988(11) 0.40643(14) 1.05506(14) 0.0317(5) Uani 1 1 d . . .
N2 N 0.58603(11) 0.48824(14) 0.93602(14) 0.0312(5) Uani 1 1 d . . .
N3 N 0.63832(12) 0.52774(15) 1.07569(16) 0.0342(6) Uani 1 1 d . . .
H3N H 0.6317(13) 0.5529(17) 1.1079(19) 0.019(7) Uiso 1 1 d . . .
C1 C 0.72633(15) 0.3394(2) 1.0892(2) 0.0416(7) Uani 1 1 d . . .
H1 H 0.7342(15) 0.3008(19) 1.055(2) 0.042(9) Uiso 1 1 d . . .
C2 C 0.75298(17) 0.3268(2) 1.1727(2) 0.0490(8) Uani 1 1 d . . .
H2 H 0.7770(17) 0.281(2) 1.189(2) 0.051(10) Uiso 1 1 d . . .
C3 C 0.74292(16) 0.3846(2) 1.2259(2) 0.0470(8) Uani 1 1 d . . .
H3 H 0.7655(15) 0.3772(19) 1.294(2) 0.051(9) Uiso 1 1 d . . .
C4 C 0.70439(15) 0.4515(2) 1.19349(19) 0.0398(7) Uani 1 1 d . . .
H4 H 0.6898(16) 0.489(2) 1.224(2) 0.046(9) Uiso 1 1 d . . .
C5 C 0.67796(13) 0.46051(17) 1.10715(17) 0.0312(6) Uani 1 1 d . . .
C6 C 0.58881(13) 0.53657(17) 1.00141(17) 0.0296(6) Uani 1 1 d . . .
C7 C 0.54079(15) 0.59571(18) 0.9946(2) 0.0364(7) Uani 1 1 d . . .
H7 H 0.5438(14) 0.6254(19) 1.038(2) 0.037(8) Uiso 1 1 d . . .
C8 C 0.48849(15) 0.6019(2) 0.9232(2) 0.0397(7) Uani 1 1 d . . .
H8 H 0.4569(15) 0.6449(19) 0.9186(19) 0.040(8) Uiso 1 1 d . . .
C9 C 0.48306(16) 0.5472(2) 0.8588(2) 0.0412(7) Uani 1 1 d . . .
H9 H 0.4517(15) 0.5482(18) 0.810(2) 0.032(8) Uiso 1 1 d . . .
C10 C 0.53176(15) 0.4926(2) 0.86713(19) 0.0384(7) Uani 1 1 d . . .
H10 H 0.5308(16) 0.454(2) 0.826(2) 0.052(10) Uiso 1 1 d . . .
C11 C 0.77442(16) 0.52195(19) 0.94784(18) 0.0395(7) Uani 1 1 d . . .
C12 C 0.79455(15) 0.43226(19) 0.94324(18) 0.0392(7) Uani 1 1 d . . .
C13 C 0.62340(14) 0.37063(17) 0.76771(18) 0.0331(6) Uani 1 1 d . . .
C14 C 0.60842(14) 0.30161(17) 0.82008(18) 0.0343(6) Uani 1 1 d . . .
O11 O 0.97892(13) 0.70813(15) 1.1295(2) 0.0703(8) Uani 1 1 d . . .
O12 O 0.83363(16) 0.51968(16) 1.1639(3) 0.1030(13) Uani 1 1 d . . .
N11 N 0.93072(12) 0.67583(15) 1.14281(16) 0.0397(6) Uani 1 1 d . . .
N12 N 0.86225(14) 0.58643(16) 1.1610(2) 0.0518(7) Uani 1 1 d . . .
N13 N 1.03536(12) 0.39998(15) 1.11403(16) 0.0395(6) Uani 1 1 d . . .
C21 C 0.91829(14) 0.59455(19) 1.14546(19) 0.0376(7) Uani 1 1 d . . .
C22 C 0.87602(15) 0.72887(19) 1.1463(2) 0.0403(7) Uani 1 1 d . . .
C23 C 0.9030(2) 0.8031(3) 1.2009(3) 0.0604(10) Uani 1 1 d . . .
H23C H 0.9289(18) 0.785(2) 1.256(2) 0.051(10) Uiso 1 1 d . . .
H23A H 0.925(3) 0.842(3) 1.175(3) 0.118(19) Uiso 1 1 d . . .
H23B H 0.866(2) 0.833(3) 1.196(3) 0.080(14) Uiso 1 1 d . . .
C24 C 0.8402(2) 0.7579(2) 1.0575(2) 0.0507(9) Uani 1 1 d . . .
H24B H 0.869(2) 0.783(2) 1.037(2) 0.072(13) Uiso 1 1 d . . .
H24C H 0.825(2) 0.713(3) 1.021(3) 0.076(13) Uiso 1 1 d . . .
H24A H 0.8089(16) 0.7923(19) 1.0600(19) 0.034(8) Uiso 1 1 d . . .
C25 C 0.83736(15) 0.66677(19) 1.1804(2) 0.0420(7) Uani 1 1 d . . .
C26 C 0.8545(2) 0.6695(4) 1.2740(3) 0.0674(12) Uani 1 1 d . . .
H26C H 0.829(2) 0.617(3) 1.291(3) 0.082(13) Uiso 1 1 d . . .
H26A H 0.835(2) 0.714(3) 1.289(3) 0.071(13) Uiso 1 1 d . . .
H26B H 0.899(3) 0.672(3) 1.301(3) 0.111(18) Uiso 1 1 d . . .
C27 C 0.76449(17) 0.6701(3) 1.1375(3) 0.0565(9) Uani 1 1 d . . .
H27C H 0.7543(18) 0.649(2) 1.081(3) 0.065(12) Uiso 1 1 d . . .
H27A H 0.752(2) 0.728(3) 1.141(3) 0.081(14) Uiso 1 1 d . . .
H27B H 0.746(2) 0.629(3) 1.163(3) 0.078(13) Uiso 1 1 d . . .
C28 C 0.95829(14) 0.52757(17) 1.13408(18) 0.0360(7) Uani 1 1 d . . .
C29 C 1.01110(15) 0.5419(2) 1.1085(2) 0.0422(7) Uani 1 1 d . . .
H29 H 1.0211(14) 0.599(2) 1.0961(19) 0.041(8) Uiso 1 1 d . . .
C30 C 1.04849(16) 0.4781(2) 1.0994(2) 0.0430(8) Uani 1 1 d . . .
H30 H 1.0799(18) 0.481(2) 1.079(2) 0.062(11) Uiso 1 1 d . . .
C31 C 1.0741(2) 0.3312(3) 1.0997(3) 0.0546(9) Uani 1 1 d . . .
H31B H 1.109(2) 0.354(2) 1.083(3) 0.077(13) Uiso 1 1 d . . .
H31C H 1.045(2) 0.300(3) 1.051(3) 0.083(14) Uiso 1 1 d . . .
H31A H 1.082(2) 0.295(3) 1.139(3) 0.080(14) Uiso 1 1 d . . .
C32 C 0.98471(16) 0.3843(2) 1.1388(2) 0.0428(7) Uani 1 1 d . . .
H32 H 0.9796(15) 0.332(2) 1.146(2) 0.048(10) Uiso 1 1 d . . .
C33 C 0.94606(16) 0.44547(19) 1.1489(2) 0.0411(7) Uani 1 1 d . . .
H33 H 0.9125(16) 0.4328(18) 1.163(2) 0.040(9) Uiso 1 1 d . . .
O O 0.57908(16) 0.2352(2) 1.0180(2) 0.0680(8) Uani 1 1 d . . .
H2O H 0.5956(19) 0.254(2) 0.987(3) 0.058(12) Uiso 1 1 d . . .
H1O H 0.602(2) 0.193(3) 1.030(3) 0.063(13) Uiso 1 1 d . . .

loop_
_atom_site_aniso_label
_atom_site_aniso_U_11
_atom_site_aniso_U_22
_atom_site_aniso_U_33
_atom_site_aniso_U_23
_atom_site_aniso_U_13
_atom_site_aniso_U_12
Cr 0.0372(3) 0.0281(3) 0.0278(3) -0.00198(17) 0.0143(2) -0.00187(18)
O1 0.0482(13) 0.0297(11) 0.0442(13) -0.0052(8) 0.0201(11) -0.0030(9)
O2 0.0676(17) 0.0499(16) 0.088(2) -0.0146(13) 0.0426(16) -0.0237(12)
O3 0.0465(12) 0.0317(11) 0.0441(13) -0.0015(8) 0.0241(11) -0.0005(9)
O4 0.0458(13) 0.0602(16) 0.0667(17) 0.0026(12) 0.0288(13) 0.0016(11)
O5 0.0529(13) 0.0289(11) 0.0307(11) -0.0005(8) 0.0190(10) -0.0057(9)
O6 0.0769(17) 0.0440(13) 0.0295(12) -0.0027(9) 0.0210(11) -0.0131(11)
O7 0.0488(12) 0.0339(11) 0.0286(11) 0.0010(8) 0.0166(10) -0.0078(9)
O8 0.0858(18) 0.0453(14) 0.0465(14) -0.0079(10) 0.0293(14) -0.0306(12)
N1 0.0343(12) 0.0320(13) 0.0302(13) -0.0002(9) 0.0129(11) 0.0024(9)
N2 0.0347(13) 0.0320(13) 0.0272(13) -0.0019(9) 0.0113(11) -0.0001(9)
N3 0.0398(14) 0.0324(14) 0.0319(14) -0.0081(10) 0.0144(12) 0.0026(10)
C1 0.0502(19) 0.0370(17) 0.0418(19) 0.0007(13) 0.0213(16) 0.0100(14)
C2 0.049(2) 0.052(2) 0.047(2) 0.0109(16) 0.0173(17) 0.0173(16)
C3 0.0441(19) 0.061(2) 0.0351(18) 0.0051(15) 0.0121(16) 0.0073(15)
C4 0.0401(17) 0.0493(19) 0.0301(16) -0.0001(13) 0.0120(14) 0.0054(14)
C5 0.0292(14) 0.0337(15) 0.0315(15) -0.0024(11) 0.0114(12) -0.0014(11)
C6 0.0329(14) 0.0276(14) 0.0316(15) -0.0002(11) 0.0153(13) -0.0044(11)
C7 0.0464(18) 0.0310(16) 0.0370(17) -0.0022(12) 0.0213(15) 0.0000(12)
C8 0.0399(17) 0.0370(17) 0.0455(19) 0.0075(13) 0.0188(16) 0.0070(13)
C9 0.0400(18) 0.0471(19) 0.0326(18) 0.0054(13) 0.0076(15) 0.0036(14)
C10 0.0451(18) 0.0395(17) 0.0296(16) 0.0002(13) 0.0115(14) -0.0002(13)
C11 0.0487(18) 0.0420(18) 0.0315(16) -0.0064(12) 0.0187(15) -0.0106(14)
C12 0.0437(18) 0.0491(19) 0.0292(16) 0.0005(13) 0.0182(14) -0.0024(14)
C13 0.0390(16) 0.0314(16) 0.0308(15) 0.0044(11) 0.0144(13) 0.0031(12)
C14 0.0395(16) 0.0322(16) 0.0345(16) -0.0010(12) 0.0172(14) -0.0076(12)
O11 0.0583(16) 0.0423(15) 0.122(3) 0.0025(14) 0.0464(17) -0.0103(12)
O12 0.091(2) 0.0412(16) 0.219(4) 0.0112(19) 0.107(3) -0.0077(15)
N11 0.0373(14) 0.0371(15) 0.0447(16) 0.0025(11) 0.0142(12) -0.0051(11)
N12 0.0509(17) 0.0400(16) 0.075(2) 0.0075(13) 0.0346(16) -0.0028(12)
N13 0.0408(14) 0.0390(14) 0.0382(15) 0.0040(11) 0.0130(12) -0.0018(11)
C21 0.0336(15) 0.0425(18) 0.0351(17) 0.0007(12) 0.0099(13) -0.0067(12)
C22 0.0382(17) 0.0376(17) 0.0400(18) -0.0049(13) 0.0069(14) -0.0035(13)
C23 0.054(2) 0.050(2) 0.069(3) -0.019(2) 0.011(2) -0.0056(19)
C24 0.053(2) 0.045(2) 0.049(2) 0.0116(17) 0.0114(19) -0.0014(18)
C25 0.0356(16) 0.0458(18) 0.0440(19) 0.0028(14) 0.0130(15) 0.0021(13)
C26 0.060(3) 0.097(4) 0.045(2) 0.011(2) 0.017(2) 0.017(3)
C27 0.0392(19) 0.063(3) 0.063(3) 0.001(2) 0.0119(19) -0.0067(17)
C28 0.0360(16) 0.0379(17) 0.0301(15) 0.0013(12) 0.0063(13) -0.0068(12)
C29 0.0450(18) 0.0340(17) 0.050(2) 0.0021(14) 0.0188(16) -0.0101(14)
C30 0.0398(18) 0.046(2) 0.047(2) 0.0009(14) 0.0196(16) -0.0069(14)
C31 0.056(2) 0.048(2) 0.065(3) 0.009(2) 0.028(2) 0.0094(18)
C32 0.053(2) 0.0341(18) 0.0451(19) 0.0075(14) 0.0220(16) -0.0047(14)
C33 0.0469(19) 0.0391(18) 0.0428(19) 0.0019(13) 0.0224(16) -0.0079(14)
O 0.081(2) 0.065(2) 0.073(2) 0.0129(15) 0.0463(18) 0.0060(16)

loop_
_geom_bond_atom_site_label_1
_geom_bond_atom_site_label_2
_geom_bond_distance
_geom_bond_site_symmetry_2
_geom_bond_publ_flag
Cr O1 1.946(2) . ?
Cr O3 1.958(2) . ?
Cr O7 1.9677(19) . ?
Cr O5 1.977(2) . ?
Cr N1 2.049(2) . ?
Cr N2 2.070(2) . ?
O1 C11 1.308(4) . ?
O2 C11 1.203(4) . ?
O3 C12 1.292(4) . ?
O4 C12 1.229(4) . ?
O5 C13 1.294(3) . ?
O6 C13 1.215(3) . ?
O7 C14 1.293(3) . ?
O8 C14 1.214(3) . ?
N1 C5 1.340(3) . ?
N1 C1 1.360(4) . ?
N2 C6 1.351(3) . ?
N2 C10 1.360(4) . ?
N3 C6 1.366(4) . ?
N3 C5 1.386(4) . ?
C1 C2 1.359(5) . ?
C2 C3 1.378(5) . ?
C3 C4 1.373(5) . ?
C4 C5 1.396(4) . ?
C6 C7 1.403(4) . ?
C7 C8 1.362(5) . ?
C8 C9 1.387(5) . ?
C9 C10 1.361(5) . ?
C11 C12 1.533(4) . ?
C13 C14 1.540(4) . ?
O11 N11 1.272(3) . ?
O12 N12 1.264(4) . ?
N11 C21 1.353(4) . ?
N11 C22 1.498(4) . ?
N12 C21 1.355(4) . ?
N12 C25 1.496(4) . ?
N13 C30 1.344(4) . ?
N13 C32 1.346(4) . ?
N13 C31 1.476(4) . ?
C21 C28 1.454(4) . ?
C22 C23 1.516(5) . ?
C22 C24 1.526(5) . ?
C22 C25 1.557(4) . ?
C25 C26 1.513(5) . ?
C25 C27 1.517(5) . ?
C28 C29 1.395(4) . ?
C28 C33 1.401(4) . ?
C29 C30 1.366(5) . ?
C32 C33 1.358(5) . ?
